data_4109110
loop_
_publ_author_name
'Nathan J. Silvernail'
'Alexander Barabanschikov'
'Jeffrey W. Pavlik'
'Bruce C. Noll'
'Jiyong Zhao'
'E. Ercan Alp'
'Wolfgang Sturhahn'
'J. Timothy Sage'
'W. Robert Scheidt'

_publ_contact_author_address
;Dept. of Chemistry and Biochemistry                    
251 Nieuwland Science Hall
University of Notre Dame                         
Notre Dame, IN 46556-5670     
;
_publ_contact_author_email scheidt.1@nd.edu
_publ_contact_author_fax '01 574 631 4044'
_publ_contact_author_name 'W. Robert Scheidt'
_publ_contact_author_phone '01 574 631 6816'
_publ_section_title
;
 Interplay of Structure and Vibrational Dynamics in Six-Coordinate Heme
 Nitrosyls
;
_journal_name_full 'Journal of the American Chemical Society'
_journal_page_first 2200
_journal_page_last 2201
_journal_paper_doi 10.1021/ja066869k
_journal_volume 129
_journal_year 2007
_chemical_formula_moiety 'C48 H30 F4 Fe N7 O'
_chemical_formula_sum 'C48 H30 F4 Fe N7 O'
_chemical_formula_weight 852.64
_chemical_name_common '[Fe(TPFP)(NO)(1-MeIm)]'
_chemical_name_systematic
; 
 ? 
;
_space_group_IT_number 14
_symmetry_cell_setting monoclinic
_symmetry_Int_Tables_number 14
_symmetry_space_group_name_Hall '-P 2yn'
_symmetry_space_group_name_H-M 'P 1 21/n 1'
_atom_sites_solution_hydrogens geom
_atom_sites_solution_primary direct
_atom_sites_solution_secondary difmap
_audit_creation_method SHELXL-97
_cell_angle_alpha 90.00
_cell_angle_beta 97.8247(10)
_cell_angle_gamma 90.00
_cell_formula_units_Z 4
_cell_length_a 14.1135(4)
_cell_length_b 18.7149(6)
_cell_length_c 14.8501(4)
_cell_measurement_reflns_used 9390
_cell_measurement_temperature 100(2)
_cell_measurement_theta_max 33.2076
_cell_measurement_theta_min 2.4024
_cell_volume 3885.9(2)
_computing_cell_refinement 'APEX2/SAINT (Bruker, 2004)'
_computing_data_collection 'APEX2 (Bruker, 2004)'
_computing_data_reduction 'SAINT/XPREP (Bruker, 2004; Sheldrick, 2001)'
_computing_molecular_graphics 'Platon (Spek, 2004)'
_computing_publication_material 'XCIF (Sheldrick, 2001)'
_computing_structure_refinement 'SHELXL-97 (Sheldrick, 1997)'
_computing_structure_solution 'SHELXS-97 (Sheldrick, 1990)'
_diffrn_ambient_temperature 100(2)
_diffrn_detector_area_resol_mean 8.33
_diffrn_measured_fraction_theta_full 1.000
_diffrn_measured_fraction_theta_max 1.000
_diffrn_measurement_device_type 'Bruker SMART APEX CCD'
_diffrn_measurement_method '\w and \f scans'
_diffrn_radiation_monochromator graphite
_diffrn_radiation_source 'fine-focus sealed tube'
_diffrn_radiation_type MoK\a
_diffrn_radiation_wavelength 0.71073
_diffrn_reflns_av_R_equivalents 0.0406
_diffrn_reflns_av_sigmaI/netI 0.0225
_diffrn_reflns_limit_h_max 21
_diffrn_reflns_limit_h_min -21
_diffrn_reflns_limit_k_max 27
_diffrn_reflns_limit_k_min -23
_diffrn_reflns_limit_l_max 22
_diffrn_reflns_limit_l_min -22
_diffrn_reflns_number 110943
_diffrn_reflns_theta_full 32.03
_diffrn_reflns_theta_max 32.03
_diffrn_reflns_theta_min 1.76
_exptl_absorpt_coefficient_mu 0.457
_exptl_absorpt_correction_T_max 0.9511
_exptl_absorpt_correction_T_min 0.7915
_exptl_absorpt_correction_type multi-scan
_exptl_absorpt_process_details 'Blessing, R.H. ACTA Cryst. (1995) A51, 33-38'
_exptl_crystal_colour purple
_exptl_crystal_density_diffrn 1.457
_exptl_crystal_description hexagonal
_exptl_crystal_F_000 1748
_exptl_crystal_recrystallization_method 'vapor diffusion (chloroform/isopropanol)'
_exptl_crystal_size_max 0.54
_exptl_crystal_size_mid 0.27
_exptl_crystal_size_min 0.11
_refine_diff_density_max .635
_refine_diff_density_min -.375
_refine_diff_density_rms .066
_refine_ls_extinction_method none
_refine_ls_goodness_of_fit_ref 1.040
_refine_ls_hydrogen_treatment constr
_refine_ls_matrix_type full
_refine_ls_number_parameters 551
_refine_ls_number_reflns 13516
_refine_ls_number_restraints 0
_refine_ls_restrained_S_all 1.040
_refine_ls_R_factor_all 0.0520
_refine_ls_R_factor_gt 0.0383
_refine_ls_shift/su_max 0.002
_refine_ls_shift/su_mean 0.000
_refine_ls_structure_factor_coef Fsqd
_refine_ls_weighting_details 'calc w=1/[\s^2^(Fo^2^)+(0.0496P)^2^+2.4378P] where P=(Fo^2^+2Fc^2^)/3'
_refine_ls_weighting_scheme calc
_refine_ls_wR_factor_gt 0.0983
_refine_ls_wR_factor_ref 0.1077
_reflns_number_gt 10958
_reflns_number_total 13516
_reflns_threshold_expression >2sigma(I)
_cod_data_source_file ja066869ksi20060924_075000.cif
_cod_data_source_block ns33
_cod_original_sg_symbol_H-M 'P 21/n'
_cod_database_code 4109110

loop_
_symmetry_equiv_pos_as_xyz
'x, y, z'
'-x+1/2, y+1/2, -z+1/2'
'-x, -y, -z'
'x-1/2, -y-1/2, z-1/2'

loop_
_atom_site_label
_atom_site_type_symbol
_atom_site_fract_x
_atom_site_fract_y
_atom_site_fract_z
_atom_site_U_iso_or_equiv
_atom_site_adp_type
_atom_site_occupancy
_atom_site_symmetry_multiplicity
_atom_site_calc_flag
_atom_site_refinement_flags
Fe1 Fe 0.689329(11) 0.111238(9) 0.723320(11) 0.01045(5) Uani 1 1 d .
N1 N 0.63273(7) 0.11743(5) 0.59335(7) 0.01237(17) Uani 1 1 d .
N2 N 0.55910(7) 0.11927(5) 0.76037(7) 0.01224(17) Uani 1 1 d .
N3 N 0.74854(7) 0.11375(5) 0.85378(7) 0.01254(17) Uani 1 1 d .
N4 N 0.82182(7) 0.10820(5) 0.68633(7) 0.01264(17) Uani 1 1 d .
C(M1 C 0.46165(8) 0.11691(6) 0.61027(8) 0.0130(2) Uani 1 1 d .
C(M2 C 0.60246(8) 0.12186(6) 0.92650(8) 0.0133(2) Uani 1 1 d .
C(M3 C 0.91974(8) 0.10797(6) 0.83632(8) 0.0135(2) Uani 1 1 d .
C(M4 C 0.77953(9) 0.11818(6) 0.52087(8) 0.0139(2) Uani 1 1 d .
C(A1 C 0.68098(9) 0.12140(6) 0.51948(8) 0.0135(2) Uani 1 1 d .
C(A2 C 0.53741(8) 0.11925(6) 0.55936(8) 0.0131(2) Uani 1 1 d .
C(A3 C 0.47341(8) 0.11500(6) 0.70470(8) 0.0133(2) Uani 1 1 d .
C(A4 C 0.53719(8) 0.11804(6) 0.84745(8) 0.0131(2) Uani 1 1 d .
C(A5 C 0.70115(8) 0.12129(6) 0.92776(8) 0.0133(2) Uani 1 1 d .
C(A6 C 0.84399(8) 0.11474(6) 0.88709(8) 0.0135(2) Uani 1 1 d .
C(A7 C 0.90754(8) 0.10328(6) 0.74195(8) 0.0131(2) Uani 1 1 d .
C(A8 C 0.84430(9) 0.11000(6) 0.59946(8) 0.0137(2) Uani 1 1 d .
C(B1 C 0.61441(9) 0.12727(7) 0.43735(8) 0.0163(2) Uani 1 1 d .
H(B1 H 0.6299 0.1314 0.3773 0.020 Uiso 1 1 calc R
C(B2 C 0.52578(9) 0.12575(7) 0.46196(8) 0.0159(2) Uani 1 1 d .
H(B2 H 0.4670 0.1285 0.4225 0.019 Uiso 1 1 calc R
C(B3 C 0.39614(9) 0.10980(7) 0.75834(8) 0.0161(2) Uani 1 1 d .
H(B3 H 0.3300 0.1055 0.7360 0.019 Uiso 1 1 calc R
C(B4 C 0.43559(9) 0.11217(7) 0.84662(8) 0.0159(2) Uani 1 1 d .
H(B4 H 0.4025 0.1103 0.8981 0.019 Uiso 1 1 calc R
C(B5 C 0.76849(9) 0.12873(7) 1.00943(8) 0.0164(2) Uani 1 1 d .
H(B5 H 0.7537 0.1354 1.0694 0.020 Uiso 1 1 calc R
C(B6 C 0.85672(9) 0.12441(7) 0.98398(8) 0.0165(2) Uani 1 1 d .
H(B6 H 0.9159 0.1272 1.0228 0.020 Uiso 1 1 calc R
C(B7 C 0.98513(9) 0.09929(7) 0.68862(8) 0.0166(2) Uani 1 1 d .
H(B7 H 1.0512 0.0948 0.7110 0.020 Uiso 1 1 calc R
C(B8 C 0.94591(9) 0.10326(7) 0.60015(8) 0.0165(2) Uani 1 1 d .
H(B8 H 0.9791 0.1019 0.5487 0.020 Uiso 1 1 calc R
F10 F 0.09319(6) 0.13315(6) 0.41664(7) 0.0332(2) Uani 1 1 d .
C11 C 0.36280(9) 0.11969(7) 0.56020(8) 0.0146(2) Uani 1 1 d .
C12 C 0.32701(9) 0.06471(7) 0.50254(9) 0.0169(2) Uani 1 1 d .
H12 H 0.3654 0.0238 0.4964 0.020 Uiso 1 1 calc R
C13 C 0.23602(9) 0.06870(7) 0.45372(9) 0.0192(2) Uani 1 1 d .
H13 H 0.2117 0.0311 0.4142 0.023 Uiso 1 1 calc R
C14 C 0.18222(9) 0.12849(8) 0.46407(10) 0.0222(3) Uani 1 1 d .
C15 C 0.21497(11) 0.18412(9) 0.51998(12) 0.0344(4) Uani 1 1 d .
H15 H 0.1762 0.2250 0.5255 0.041 Uiso 1 1 calc R
C16 C 0.30616(11) 0.17926(8) 0.56822(11) 0.0286(3) Uani 1 1 d .
H16 H 0.3301 0.2173 0.6072 0.034 Uiso 1 1 calc R
F20 F 0.47922(6) 0.16166(5) 1.26474(5) 0.02265(17) Uani 1 1 d .
C21 C 0.56492(8) 0.12944(7) 1.01485(8) 0.0139(2) Uani 1 1 d .
C22 C 0.52183(9) 0.19324(7) 1.03505(8) 0.0158(2) Uani 1 1 d .
H22 H 0.5129 0.2299 0.9905 0.019 Uiso 1 1 calc R
C23 C 0.49166(9) 0.20424(7) 1.11908(8) 0.0176(2) Uani 1 1 d .
H23 H 0.4625 0.2479 1.1328 0.021 Uiso 1 1 calc R
C24 C 0.50541(9) 0.14987(7) 1.18185(8) 0.0170(2) Uani 1 1 d .
C25 C 0.54466(10) 0.08494(8) 1.16418(9) 0.0211(2) Uani 1 1 d .
H25 H 0.5511 0.0479 1.2084 0.025 Uiso 1 1 calc R
C26 C 0.57463(10) 0.07519(7) 1.07975(9) 0.0199(2) Uani 1 1 d .
H26 H 0.6022 0.0309 1.0660 0.024 Uiso 1 1 calc R
F30 F 1.29183(6) 0.12808(6) 1.02178(7) 0.0312(2) Uani 1 1 d .
C31 C 1.01899(8) 0.11199(7) 0.88578(8) 0.0139(2) Uani 1 1 d .
C32 C 1.07507(9) 0.05162(7) 0.90460(10) 0.0207(2) Uani 1 1 d .
H32 H 1.0500 0.0061 0.8859 0.025 Uiso 1 1 calc R
C33 C 1.16753(10) 0.05675(8) 0.95044(11) 0.0244(3) Uani 1 1 d .
H33 H 1.2059 0.0153 0.9630 0.029 Uiso 1 1 calc R
C34 C 1.20188(9) 0.12295(8) 0.97709(9) 0.0210(3) Uani 1 1 d .
C35 C 1.14845(10) 0.18399(8) 0.96166(11) 0.0267(3) Uani 1 1 d .
H35 H 1.1736 0.2291 0.9822 0.032 Uiso 1 1 calc R
C36 C 1.05656(10) 0.17802(8) 0.91511(11) 0.0240(3) Uani 1 1 d .
H36 H 1.0187 0.2198 0.9031 0.029 Uiso 1 1 calc R
F40 F 0.91244(7) 0.15106(6) 0.18520(6) 0.0296(2) Uani 1 1 d .
C41 C 0.81714(9) 0.12525(7) 0.43219(8) 0.0155(2) Uani 1 1 d .
C42 C 0.84860(10) 0.19118(8) 0.40601(9) 0.0212(2) Uani 1 1 d .
H42 H 0.8478 0.2309 0.4458 0.025 Uiso 1 1 calc R
C43 C 0.88127(11) 0.20026(8) 0.32282(9) 0.0244(3) Uani 1 1 d .
H43 H 0.9030 0.2455 0.3051 0.029 Uiso 1 1 calc R
C44 C 0.88129(9) 0.14205(8) 0.26711(9) 0.0212(3) Uani 1 1 d .
C45 C 0.85058(14) 0.07598(9) 0.28960(11) 0.0346(4) Uani 1 1 d .
H45 H 0.8513 0.0367 0.2491 0.042 Uiso 1 1 calc R
C46 C 0.81835(14) 0.06787(9) 0.37323(11) 0.0324(4) Uani 1 1 d .
H46 H 0.7968 0.0224 0.3903 0.039 Uiso 1 1 calc R
N5 N 0.67088(8) 0.01887(6) 0.71898(7) 0.01489(18) Uani 1 1 d .
O1 O 0.60694(7) -0.02067(5) 0.69600(7) 0.0226(2) Uani 1 1 d .
N6 N 0.69902(7) 0.22488(6) 0.72480(7) 0.01357(18) Uani 1 1 d .
N7 N 0.66909(8) 0.34015(6) 0.70978(8) 0.0175(2) Uani 1 1 d .
C1 C 0.63309(9) 0.27352(7) 0.69922(9) 0.0176(2) Uani 1 1 d .
H1 H 0.5685 0.2629 0.6763 0.021 Uiso 1 1 calc R
C2 C 0.76347(9) 0.33367(7) 0.74450(10) 0.0207(2) Uani 1 1 d .
H2 H 0.8079 0.3714 0.7595 0.025 Uiso 1 1 calc R
C3 C 0.78109(9) 0.26256(7) 0.75326(10) 0.0199(2) Uani 1 1 d .
H3 H 0.8412 0.2419 0.7757 0.024 Uiso 1 1 calc R
C4 C 0.61902(11) 0.40746(7) 0.69059(11) 0.0257(3) Uani 1 1 d .
H4A H 0.5738 0.4029 0.6347 0.038 Uiso 1 1 calc R
H4B H 0.6654 0.4452 0.6829 0.038 Uiso 1 1 calc R
H4C H 0.5842 0.4197 0.7412 0.038 Uiso 1 1 calc R

loop_
_atom_site_aniso_label
_atom_site_aniso_U_11
_atom_site_aniso_U_22
_atom_site_aniso_U_33
_atom_site_aniso_U_23
_atom_site_aniso_U_13
_atom_site_aniso_U_12
Fe1 0.01122(8) 0.01017(8) 0.01001(7) -0.00043(5) 0.00165(5) 0.00012(5)
N1 0.0136(4) 0.0123(4) 0.0112(4) -0.0003(3) 0.0017(3) 0.0003(3)
N2 0.0126(4) 0.0132(4) 0.0109(4) 0.0001(3) 0.0017(3) 0.0000(3)
N3 0.0123(4) 0.0138(4) 0.0116(4) 0.0000(3) 0.0021(3) 0.0003(3)
N4 0.0130(4) 0.0133(4) 0.0117(4) -0.0009(3) 0.0019(3) 0.0003(3)
C(M1 0.0135(5) 0.0121(5) 0.0132(5) -0.0013(4) 0.0008(4) 0.0002(4)
C(M2 0.0142(5) 0.0145(5) 0.0116(5) 0.0003(4) 0.0034(4) 0.0007(4)
C(M3 0.0122(5) 0.0132(5) 0.0149(5) -0.0002(4) 0.0003(4) 0.0009(4)
C(M4 0.0163(5) 0.0137(5) 0.0122(5) -0.0010(4) 0.0033(4) -0.0005(4)
C(A1 0.0159(5) 0.0130(5) 0.0116(5) -0.0004(4) 0.0022(4) -0.0004(4)
C(A2 0.0146(5) 0.0124(5) 0.0121(5) -0.0005(4) 0.0008(4) -0.0002(4)
C(A3 0.0122(5) 0.0138(5) 0.0139(5) -0.0013(4) 0.0014(4) -0.0001(4)
C(A4 0.0131(5) 0.0137(5) 0.0129(5) -0.0001(4) 0.0031(4) -0.0001(4)
C(A5 0.0142(5) 0.0144(5) 0.0112(5) 0.0004(4) 0.0017(4) 0.0007(4)
C(A6 0.0130(5) 0.0143(5) 0.0128(5) 0.0005(4) 0.0006(4) 0.0005(4)
C(A7 0.0125(5) 0.0129(5) 0.0139(5) -0.0002(4) 0.0024(4) 0.0009(4)
C(A8 0.0146(5) 0.0138(5) 0.0132(5) -0.0010(4) 0.0038(4) 0.0005(4)
C(B1 0.0187(5) 0.0187(6) 0.0115(5) 0.0008(4) 0.0015(4) -0.0013(4)
C(B2 0.0162(5) 0.0184(6) 0.0126(5) 0.0006(4) -0.0003(4) -0.0010(4)
C(B3 0.0125(5) 0.0197(6) 0.0163(5) -0.0022(4) 0.0025(4) -0.0009(4)
C(B4 0.0141(5) 0.0189(6) 0.0154(5) -0.0005(4) 0.0044(4) -0.0008(4)
C(B5 0.0161(5) 0.0209(6) 0.0121(5) -0.0004(4) 0.0014(4) 0.0010(4)
C(B6 0.0153(5) 0.0210(6) 0.0126(5) -0.0001(4) -0.0003(4) 0.0011(4)
C(B7 0.0135(5) 0.0206(6) 0.0162(5) 0.0002(4) 0.0035(4) 0.0019(4)
C(B8 0.0150(5) 0.0199(6) 0.0153(5) -0.0005(4) 0.0049(4) 0.0018(4)
F10 0.0173(4) 0.0433(6) 0.0353(5) -0.0046(4) -0.0093(4) 0.0052(4)
C11 0.0143(5) 0.0155(5) 0.0136(5) -0.0007(4) 0.0004(4) 0.0002(4)
C12 0.0164(5) 0.0144(5) 0.0193(5) -0.0013(4) 0.0006(4) 0.0002(4)
C13 0.0185(6) 0.0188(6) 0.0193(6) -0.0014(4) -0.0009(4) -0.0034(4)
C14 0.0147(5) 0.0278(7) 0.0225(6) -0.0013(5) -0.0032(4) 0.0021(5)
C15 0.0236(7) 0.0316(8) 0.0439(9) -0.0150(7) -0.0105(6) 0.0133(6)
C16 0.0231(7) 0.0241(7) 0.0350(8) -0.0136(6) -0.0086(6) 0.0078(5)
F20 0.0228(4) 0.0334(5) 0.0126(3) 0.0003(3) 0.0057(3) 0.0031(3)
C21 0.0137(5) 0.0164(5) 0.0119(5) 0.0000(4) 0.0031(4) -0.0003(4)
C22 0.0172(5) 0.0165(5) 0.0141(5) 0.0018(4) 0.0037(4) 0.0010(4)
C23 0.0187(5) 0.0189(6) 0.0158(5) -0.0016(4) 0.0046(4) 0.0019(4)
C24 0.0151(5) 0.0250(6) 0.0112(5) -0.0008(4) 0.0030(4) -0.0006(4)
C25 0.0248(6) 0.0230(6) 0.0165(5) 0.0062(5) 0.0061(5) 0.0047(5)
C26 0.0252(6) 0.0184(6) 0.0172(5) 0.0031(4) 0.0075(5) 0.0046(5)
F30 0.0146(4) 0.0432(6) 0.0334(5) -0.0051(4) -0.0049(3) -0.0027(4)
C31 0.0118(5) 0.0157(5) 0.0141(5) 0.0002(4) 0.0016(4) -0.0002(4)
C32 0.0173(6) 0.0164(6) 0.0272(6) -0.0020(5) -0.0012(5) 0.0010(4)
C33 0.0165(6) 0.0227(7) 0.0322(7) -0.0004(5) -0.0028(5) 0.0042(5)
C34 0.0126(5) 0.0292(7) 0.0204(6) -0.0015(5) 0.0000(4) -0.0018(5)
C35 0.0207(6) 0.0214(7) 0.0362(8) -0.0050(6) -0.0021(5) -0.0054(5)
C36 0.0189(6) 0.0170(6) 0.0345(7) -0.0016(5) -0.0022(5) 0.0002(5)
F40 0.0277(4) 0.0495(6) 0.0130(4) 0.0018(4) 0.0077(3) -0.0034(4)
C41 0.0156(5) 0.0190(6) 0.0122(5) -0.0001(4) 0.0032(4) 0.0001(4)
C42 0.0258(6) 0.0205(6) 0.0183(6) -0.0017(5) 0.0067(5) -0.0042(5)
C43 0.0295(7) 0.0256(7) 0.0197(6) 0.0036(5) 0.0083(5) -0.0054(5)
C44 0.0180(6) 0.0339(7) 0.0122(5) 0.0023(5) 0.0038(4) 0.0001(5)
C45 0.0559(11) 0.0292(8) 0.0232(7) -0.0081(6) 0.0213(7) -0.0042(7)
C46 0.0571(11) 0.0206(7) 0.0242(7) -0.0044(5) 0.0216(7) -0.0051(7)
N5 0.0174(5) 0.0130(4) 0.0146(4) 0.0001(3) 0.0032(4) 0.0017(4)
O1 0.0213(5) 0.0141(4) 0.0319(5) -0.0021(4) 0.0021(4) -0.0023(3)
N6 0.0141(4) 0.0132(4) 0.0136(4) -0.0009(3) 0.0024(3) -0.0006(3)
N7 0.0176(5) 0.0121(5) 0.0225(5) 0.0000(4) 0.0020(4) 0.0010(4)
C1 0.0159(5) 0.0135(5) 0.0226(6) -0.0001(4) 0.0002(4) -0.0005(4)
C2 0.0168(6) 0.0140(5) 0.0304(7) -0.0013(5) -0.0005(5) -0.0018(4)
C3 0.0156(5) 0.0149(6) 0.0282(6) -0.0009(5) -0.0008(5) -0.0009(4)
C4 0.0235(6) 0.0137(6) 0.0388(8) 0.0018(5) 0.0008(6) 0.0042(5)

loop_
_atom_type_symbol
_atom_type_description
_atom_type_scat_dispersion_real
_atom_type_scat_dispersion_imag
_atom_type_scat_source
C C .0033 .0016 'International Tables Vol C Tables 4.2.6.8 and 6.1.1.4'
H H .0000 .0000 'International Tables Vol C Tables 4.2.6.8 and 6.1.1.4'
N N .0061 .0033 'International Tables Vol C Tables 4.2.6.8 and 6.1.1.4'
O O .0106 .0060 'International Tables Vol C Tables 4.2.6.8 and 6.1.1.4'
F F .0171 .0103 'International Tables Vol C Tables 4.2.6.8 and 6.1.1.4'
Fe Fe .3463 .8444 'International Tables Vol C Tables 4.2.6.8 and 6.1.1.4'

loop_
_geom_angle_atom_site_label_1
_geom_angle_atom_site_label_2
_geom_angle_atom_site_label_3
_geom_angle
N5 Fe1 N1 89.07(4)
N5 Fe1 N2 86.93(5)
N1 Fe1 N2 89.99(4)
N5 Fe1 N3 95.70(5)
N1 Fe1 N3 175.22(4)
N2 Fe1 N3 90.59(4)
N5 Fe1 N4 95.79(5)
N1 Fe1 N4 90.12(4)
N2 Fe1 N4 177.27(4)
N3 Fe1 N4 89.08(4)
N5 Fe1 N6 175.08(4)
N1 Fe1 N6 88.20(4)
N2 Fe1 N6 88.98(4)
N3 Fe1 N6 87.07(4)
N4 Fe1 N6 88.30(4)
C(A1 N1 C(A2 105.88(9)
C(A1 N1 Fe1 127.05(8)
C(A2 N1 Fe1 127.07(8)
C(A4 N2 C(A3 105.91(10)
C(A4 N2 Fe1 126.43(8)
C(A3 N2 Fe1 126.83(8)
C(A5 N3 C(A6 105.81(10)
C(A5 N3 Fe1 126.40(8)
C(A6 N3 Fe1 127.56(8)
C(A8 N4 C(A7 105.68(10)
C(A8 N4 Fe1 126.64(8)
C(A7 N4 Fe1 127.68(8)
C(A3 C(M1 C(A2 123.63(11)
C(A3 C(M1 C11 118.66(11)
C(A2 C(M1 C11 117.66(10)
C(A5 C(M2 C(A4 123.89(11)
C(A5 C(M2 C21 117.74(10)
C(A4 C(M2 C21 118.34(10)
C(A7 C(M3 C(A6 123.45(11)
C(A7 C(M3 C31 118.55(11)
C(A6 C(M3 C31 117.80(11)
C(A8 C(M4 C(A1 124.05(11)
C(A8 C(M4 C41 118.62(11)
C(A1 C(M4 C41 117.32(10)
N1 C(A1 C(M4 126.27(11)
N1 C(A1 C(B1 110.16(10)
C(M4 C(A1 C(B1 123.55(11)
N1 C(A2 C(M1 125.94(11)
N1 C(A2 C(B2 110.13(10)
C(M1 C(A2 C(B2 123.91(11)
N2 C(A3 C(M1 125.53(11)
N2 C(A3 C(B3 110.06(10)
C(M1 C(A3 C(B3 124.40(11)
N2 C(A4 C(M2 125.92(11)
N2 C(A4 C(B4 110.27(10)
C(M2 C(A4 C(B4 123.81(11)
N3 C(A5 C(M2 126.01(11)
N3 C(A5 C(B5 110.29(10)
C(M2 C(A5 C(B5 123.70(11)
N3 C(A6 C(M3 126.26(11)
N3 C(A6 C(B6 110.24(10)
C(M3 C(A6 C(B6 123.50(11)
N4 C(A7 C(M3 125.46(11)
N4 C(A7 C(B7 110.32(10)
C(M3 C(A7 C(B7 123.98(11)
N4 C(A8 C(M4 125.69(11)
N4 C(A8 C(B8 110.46(10)
C(M4 C(A8 C(B8 123.84(11)
C(B2 C(B1 C(A1 106.92(11)
C(B2 C(B1 H(B1 126.5
C(A1 C(B1 H(B1 126.5
C(B1 C(B2 C(A2 106.90(11)
C(B1 C(B2 H(B2 126.5
C(A2 C(B2 H(B2 126.5
C(B4 C(B3 C(A3 106.93(11)
C(B4 C(B3 H(B3 126.5
C(A3 C(B3 H(B3 126.5
C(B3 C(B4 C(A4 106.82(11)
C(B3 C(B4 H(B4 126.6
C(A4 C(B4 H(B4 126.6
C(B6 C(B5 C(A5 106.60(11)
C(B6 C(B5 H(B5 126.7
C(A5 C(B5 H(B5 126.7
C(B5 C(B6 C(A6 107.04(11)
C(B5 C(B6 H(B6 126.5
C(A6 C(B6 H(B6 126.5
C(B8 C(B7 C(A7 106.83(11)
C(B8 C(B7 H(B7 126.6
C(A7 C(B7 H(B7 126.6
C(B7 C(B8 C(A8 106.66(11)
C(B7 C(B8 H(B8 126.7
C(A8 C(B8 H(B8 126.7
C16 C11 C12 118.89(12)
C16 C11 C(M1 119.80(11)
C12 C11 C(M1 121.27(11)
C13 C12 C11 121.01(12)
C13 C12 H12 119.5
C11 C12 H12 119.5
C14 C13 C12 118.15(12)
C14 C13 H13 120.9
C12 C13 H13 120.9
F10 C14 C15 118.49(13)
F10 C14 C13 118.79(13)
C15 C14 C13 122.72(12)
C14 C15 C16 118.34(14)
C14 C15 H15 120.8
C16 C15 H15 120.8
C11 C16 C15 120.89(13)
C11 C16 H16 119.6
C15 C16 H16 119.6
C22 C21 C26 118.74(11)
C22 C21 C(M2 119.39(11)
C26 C21 C(M2 121.83(11)
C23 C22 C21 121.19(11)
C23 C22 H22 119.4
C21 C22 H22 119.4
C24 C23 C22 117.86(12)
C24 C23 H23 121.1
C22 C23 H23 121.1
F20 C24 C25 119.04(11)
F20 C24 C23 117.76(12)
C25 C24 C23 123.20(12)
C24 C25 C26 117.92(12)
C24 C25 H25 121.0
C26 C25 H25 121.0
C25 C26 C21 121.02(12)
C25 C26 H26 119.5
C21 C26 H26 119.5
C32 C31 C36 118.56(12)
C32 C31 C(M3 122.01(11)
C36 C31 C(M3 119.42(11)
C31 C32 C33 120.96(13)
C31 C32 H32 119.5
C33 C32 H32 119.5
C34 C33 C32 118.41(13)
C34 C33 H33 120.8
C32 C33 H33 120.8
F30 C34 C33 118.53(13)
F30 C34 C35 118.73(13)
C33 C34 C35 122.73(12)
C34 C35 C36 118.12(13)
C34 C35 H35 120.9
C36 C35 H35 120.9
C35 C36 C31 121.19(13)
C35 C36 H36 119.4
C31 C36 H36 119.4
C42 C41 C46 118.73(12)
C42 C41 C(M4 119.55(11)
C46 C41 C(M4 121.68(12)
C41 C42 C43 121.16(13)
C41 C42 H42 119.4
C43 C42 H42 119.4
C44 C43 C42 117.95(13)
C44 C43 H43 121.0
C42 C43 H43 121.0
F40 C44 C45 118.89(13)
F40 C44 C43 117.98(13)
C45 C44 C43 123.13(13)
C44 C45 C46 118.11(14)
C44 C45 H45 120.9
C46 C45 H45 120.9
C41 C46 C45 120.92(14)
C41 C46 H46 119.5
C45 C46 H46 119.5
O1 N5 Fe1 137.27(9)
C1 N6 C3 105.46(11)
C1 N6 Fe1 130.05(8)
C3 N6 Fe1 124.48(8)
C1 N7 C2 107.13(11)
C1 N7 C4 127.85(12)
C2 N7 C4 125.01(11)
N6 C1 N7 111.39(11)
N6 C1 H1 124.3
N7 C1 H1 124.3
C3 C2 N7 106.24(11)
C3 C2 H2 126.9
N7 C2 H2 126.9
C2 C3 N6 109.78(12)
C2 C3 H3 125.1
N6 C3 H3 125.1
N7 C4 H4A 109.5
N7 C4 H4B 109.5
H4A C4 H4B 109.5
N7 C4 H4C 109.5
H4A C4 H4C 109.5
H4B C4 H4C 109.5

loop_
_geom_bond_atom_site_label_1
_geom_bond_atom_site_label_2
_geom_bond_distance
Fe1 N5 1.7481(11)
Fe1 N1 1.9892(10)
Fe1 N2 1.9947(10)
Fe1 N3 2.0033(10)
Fe1 N4 2.0202(10)
Fe1 N6 2.1312(11)
N1 C(A1 1.3697(15)
N1 C(A2 1.3714(15)
N2 C(A4 1.3702(15)
N2 C(A3 1.3713(15)
N3 C(A5 1.3691(15)
N3 C(A6 1.3704(15)
N4 C(A8 1.3701(15)
N4 C(A7 1.3719(15)
C(M1 C(A3 1.3898(16)
C(M1 C(A2 1.3918(17)
C(M1 C11 1.4898(16)
C(M2 C(A5 1.3906(16)
C(M2 C(A4 1.3918(16)
C(M2 C21 1.4871(16)
C(M3 C(A7 1.3914(16)
C(M3 C(A6 1.3953(17)
C(M3 C31 1.4924(16)
C(M4 C(A8 1.3895(17)
C(M4 C(A1 1.3896(17)
C(M4 C41 1.4912(16)
C(A1 C(B1 1.4388(16)
C(A2 C(B2 1.4385(16)
C(A3 C(B3 1.4386(17)
C(A4 C(B4 1.4366(16)
C(A5 C(B5 1.4421(16)
C(A6 C(B6 1.4369(16)
C(A7 C(B7 1.4380(17)
C(A8 C(B8 1.4382(17)
C(B1 C(B2 1.3504(18)
C(B1 H(B1 0.9500
C(B2 H(B2 0.9500
C(B3 C(B4 1.3535(17)
C(B3 H(B3 0.9500
C(B4 H(B4 0.9500
C(B5 C(B6 1.3521(17)
C(B5 H(B5 0.9500
C(B6 H(B6 0.9500
C(B7 C(B8 1.3564(17)
C(B7 H(B7 0.9500
C(B8 H(B8 0.9500
F10 C14 1.3572(15)
C11 C16 1.3864(18)
C11 C12 1.3889(17)
C12 C13 1.3882(17)
C12 H12 0.9500
C13 C14 1.373(2)
C13 H13 0.9500
C14 C15 1.372(2)
C15 C16 1.388(2)
C15 H15 0.9500
C16 H16 0.9500
F20 C24 1.3508(14)
C21 C22 1.3912(17)
C21 C26 1.3936(17)
C22 C23 1.3875(17)
C22 H22 0.9500
C23 C24 1.3758(18)
C23 H23 0.9500
C24 C25 1.3754(19)
C25 C26 1.3888(18)
C25 H25 0.9500
C26 H26 0.9500
F30 C34 1.3535(15)
C31 C32 1.3861(18)
C31 C36 1.3910(18)
C32 C33 1.3905(18)
C32 H32 0.9500
C33 C34 1.369(2)
C33 H33 0.9500
C34 C35 1.371(2)
C35 C36 1.3886(19)
C35 H35 0.9500
C36 H36 0.9500
F40 C44 1.3590(14)
C41 C42 1.3848(18)
C41 C46 1.3871(19)
C42 C43 1.3867(18)
C42 H42 0.9500
C43 C44 1.368(2)
C43 H43 0.9500
C44 C45 1.367(2)
C45 C46 1.388(2)
C45 H45 0.9500
C46 H46 0.9500
N5 O1 1.1808(14)
N6 C1 1.3200(16)
N6 C3 1.3726(16)
N7 C1 1.3475(16)
N7 C2 1.3667(17)
N7 C4 1.4535(17)
C1 H1 0.9500
C2 C3 1.3568(18)
C2 H2 0.9500
C3 H3 0.9500
C4 H4A 0.9800
C4 H4B 0.9800
C4 H4C 0.9800
